data_5910180
loop_
_publ_author_name
'Wyckoff, R. W. G.'

_publ_section_title
;
Page 475 from the Structure of Crystals, vol. 3 by Wyckoff R W G. 
published by Interscience Publishers, Inc. in 1951 
;
_journal_name_full 'The Structure of Crystals'
_journal_page_first 475
_journal_page_last 475
_journal_volume 3
_journal_year 1951
_chemical_formula_structural Cs3Ti2Cl9
_chemical_formula_sum 'Cl9 Cs3 Ti2'
_chemical_name_systematic 'Triesium titanium nonachloride'
_space_group_IT_number 194
_symmetry_cell_setting hexagonal
_symmetry_Int_Tables_number 194
_symmetry_space_group_name_Hall '-P 6c 2c'
_symmetry_space_group_name_H-M 'P 63/m m c'
_audit_creation_date 2006-20-07
_audit_creation_method
;
Page 475 from the Structure of Crystals, vol. 3 by Wyckoff R W G. 
published by Interscience Publishers, Inc. in 1951 
;
_audit_update_record 'created by Girish Upreti, Portland State University'
_cell_angle_alpha 90
_cell_angle_beta 90
_cell_angle_gamma 120
_cell_length_a 7.32
_cell_length_b 7.32
_cell_length_c 17.97
_cell_volume 833.875
_cod_depositor_comments
;
The following automatic conversions were performed:
'_symmetry_cell_setting' value 'Hexagonal' changed to 'hexagonal'
according to '/home/saulius/struct/CIF-dictionaries/cif_core.dic'
dictionary named 'cif_core.dic' version 2.4.1 from 2010-06-29.

Automatic conversion script
Id: cif_fix_enum 1527 2010-12-29 10:47:43Z saulius 
;
_cod_original_formula_sum 'Cs3 Ti2 Cl9'
_cod_database_code 5910180

loop_
_symmetry_equiv_pos_as_xyz
x,y,z
x-y,x,z+1/2
y,-x+y,z+1/2
-y,x-y,z
-x+y,-x,z
x-y,-y,-z
-x,-x+y,-z
-x,-y,z+1/2
y,x,-z
-y,-x,-z+1/2
-x+y,y,-z+1/2
x,x-y,-z+1/2
-x,-y,-z
-x+y,-x,-z+1/2
-y,x-y,-z+1/2
y,-x+y,-z
x-y,x,-z
-x+y,y,z
x,x-y,z
x,y,-z+1/2
-y,-x,z
y,x,z+1/2
x-y,-y,z+1/2
-x,-x+y,z+1/2

loop_
_atom_site_fract_x
_atom_site_fract_y
_atom_site_fract_z
_atom_site_label
0.00000 0.00000 0.25000 Cs1
0.00000 0.00000 0.75000 Cs2
0.33333 0.66667 0.07700 Cs3
0.66667 0.33333 0.57700 Cs4
-0.33333 -0.66667 -0.07700 Cs5
-0.66667 -0.33333 -0.57700 Cs6
0.33333 0.66667 0.83700 Ti1
0.66667 0.33333 1.33700 Ti2
-0.33333 -0.66667 -0.83700 Ti3
-0.66667 -0.33333 -1.33700 Ti4
0.82400 1.64800 0.09200 Cl1
-1.64800 -0.82400 0.09200 Cl2
0.82400 -0.82400 0.09200 Cl3
-0.82400 -1.64800 0.59200 Cl4
1.64800 0.82400 0.59200 Cl5
-0.82400 0.82400 0.59200 Cl6
-0.82400 -1.64800 -0.09200 Cl7
1.64800 0.82400 -0.09200 Cl8
-0.82400 0.82400 -0.09200 Cl9
0.82400 1.64800 -0.59200 Cl10
-1.64800 -0.82400 -0.59200 Cl11
0.82400 -0.82400 -0.59200 Cl12
